data_2235539
loop_
_publ_author_name
'Cui, Sheng-Feng'
'Wen, Qin-Mei'
'Zhou, Cheng-He'

_publ_section_title
;
 <i>catena</i>-Poly[[<i>trans</i>-bis(cyclohexane-1,2-diamine-\k^2^<i>N</i>,<i>N</i>)cadmium]-\m-iodido-(diiodidocadmium)-\m-iodido]
;
_journal_coeditor_code LH5467
_journal_issue 7
_journal_name_full 'Acta Crystallographica Section E'
_journal_page_first m889
_journal_paper_doi 10.1107/S1600536812024828
_journal_volume 68
_journal_year 2012
_chemical_formula_iupac '[Cd2 I4 (C6 H14 N2)2]'
_chemical_formula_moiety 'C12 H28 Cd2 I4 N4'
_chemical_formula_sum 'C12 H28 Cd2 I4 N4'
_chemical_formula_weight 960.78
_chemical_name_systematic
;
<i>catena</i>-Poly[[<i>trans</i>-bis(cyclohexane-1,2-diamine-
\k^2^<i>N</i>,<i>N</i>)cadmium]-\m-iodido-(diiodidocadmium)-\m-iodido]
;
_space_group_IT_number 4
_symmetry_cell_setting monoclinic
_symmetry_space_group_name_Hall 'P 2yb'
_symmetry_space_group_name_H-M 'P 1 21 1'
_atom_sites_solution_hydrogens geom
_atom_sites_solution_primary direct
_atom_sites_solution_secondary difmap
_audit_creation_method SHELXL-97
_cell_angle_alpha 90.00
_cell_angle_beta 109.5840(10)
_cell_angle_gamma 90.00
_cell_formula_units_Z 2
_cell_length_a 9.6627(5)
_cell_length_b 12.1821(7)
_cell_length_c 10.9665(6)
_cell_measurement_reflns_used 2403
_cell_measurement_temperature 296(2)
_cell_measurement_theta_max 26.0
_cell_measurement_theta_min 2.0
_cell_volume 1216.21(12)
_computing_cell_refinement 'SAINT (Bruker, 2009)'
_computing_data_collection 'APEX2 (Bruker, 2009)'
_computing_data_reduction 'SAINT (Bruker, 2009)'
_computing_molecular_graphics 'SHELXTL (Sheldrick, 2008)'
_computing_publication_material 'SHELXTL (Sheldrick, 2008)'
_computing_structure_refinement 'SHELXL97 (Sheldrick, 2008)'
_computing_structure_solution 'SHELXS97 (Sheldrick, 2008)'
_diffrn_ambient_temperature 296(2)
_diffrn_measured_fraction_theta_full 0.964
_diffrn_measured_fraction_theta_max 0.964
_diffrn_measurement_device_type 'Bruker SMART APEXII CCD'
_diffrn_measurement_method '\f and \w scans'
_diffrn_radiation_monochromator graphite
_diffrn_radiation_source 'fine-focus sealed tube'
_diffrn_radiation_type MoK\a
_diffrn_radiation_wavelength 0.71073
_diffrn_reflns_av_R_equivalents 0.0264
_diffrn_reflns_av_sigmaI/netI 0.0349
_diffrn_reflns_limit_h_max 11
_diffrn_reflns_limit_h_min -11
_diffrn_reflns_limit_k_max 14
_diffrn_reflns_limit_k_min -14
_diffrn_reflns_limit_l_max 12
_diffrn_reflns_limit_l_min -13
_diffrn_reflns_number 9784
_diffrn_reflns_theta_full 25.99
_diffrn_reflns_theta_max 25.99
_diffrn_reflns_theta_min 1.97
_exptl_absorpt_coefficient_mu 6.827
_exptl_absorpt_correction_T_max 0.2186
_exptl_absorpt_correction_T_min 0.1985
_exptl_absorpt_correction_type multi-scan
_exptl_absorpt_process_details '(SADABS; Bruker, 2009)'
_exptl_crystal_colour colorless
_exptl_crystal_density_diffrn 2.624
_exptl_crystal_density_method 'not measured'
_exptl_crystal_description block
_exptl_crystal_F_000 872
_exptl_crystal_size_max 0.35
_exptl_crystal_size_mid 0.33
_exptl_crystal_size_min 0.32
_refine_diff_density_max 0.857
_refine_diff_density_min -0.619
_refine_ls_abs_structure_details 'Flack (1983), 1626 Friedel pairs'
_refine_ls_abs_structure_Flack 0.03(2)
_refine_ls_extinction_coef 0.0054(2)
_refine_ls_extinction_expression Fc^*^=kFc[1+0.001xFc^2^\l^3^/sin(2\q)]^-1/4^
_refine_ls_extinction_method 'SHELXL97 (Sheldrick, 2008)'
_refine_ls_goodness_of_fit_ref 1.032
_refine_ls_hydrogen_treatment constr
_refine_ls_matrix_type full
_refine_ls_number_parameters 201
_refine_ls_number_reflns 4039
_refine_ls_number_restraints 1
_refine_ls_restrained_S_all 1.032
_refine_ls_R_factor_all 0.0219
_refine_ls_R_factor_gt 0.0214
_refine_ls_shift/su_max 0.002
_refine_ls_shift/su_mean 0.000
_refine_ls_structure_factor_coef Fsqd
_refine_ls_weighting_details 'calc w=1/[\s^2^(Fo^2^)+(0.0249P)^2^+0.0879P] where P=(Fo^2^+2Fc^2^)/3'
_refine_ls_weighting_scheme calc
_refine_ls_wR_factor_gt 0.0495
_refine_ls_wR_factor_ref 0.0497
_reflns_number_gt 3967
_reflns_number_total 4039
_reflns_threshold_expression I>2\s(I)
_cod_data_source_file lh5467.cif
_cod_data_source_block I
_cod_original_sg_symbol_H-M 'P 21'
_cod_database_code 2235539
_cod_database_fobs_code 2235539

loop_
_symmetry_equiv_pos_as_xyz
'x, y, z'
'-x, y+1/2, -z'

loop_
_atom_site_type_symbol
_atom_site_label
_atom_site_fract_x
_atom_site_fract_y
_atom_site_fract_z
_atom_site_U_iso_or_equiv
_atom_site_adp_type
_atom_site_calc_flag
_atom_site_refinement_flags
_atom_site_occupancy
_atom_site_symmetry_multiplicity
C C1 0.2321(6) 0.2128(4) 0.2157(5) 0.0265(11) Uani d . 1 1
H H1C 0.2580 0.1389 0.1955 0.032 Uiso calc R 1 1
C C2 0.2491(7) 0.2898(5) 0.1134(6) 0.0381(14) Uani d . 1 1
H H2C 0.3452 0.2788 0.1057 0.046 Uiso calc R 1 1
H H2D 0.2444 0.3649 0.1412 0.046 Uiso calc R 1 1
C C3 0.1322(8) 0.2735(6) -0.0191(6) 0.0480(17) Uani d . 1 1
H H3C 0.1428 0.3297 -0.0780 0.058 Uiso calc R 1 1
H H3D 0.1458 0.2026 -0.0536 0.058 Uiso calc R 1 1
C C4 -0.0207(8) 0.2797(6) -0.0097(6) 0.0482(17) Uani d . 1 1
H H4C -0.0368 0.3518 0.0205 0.058 Uiso calc R 1 1
H H4D -0.0936 0.2678 -0.0943 0.058 Uiso calc R 1 1
C C5 -0.0360(7) 0.1927(6) 0.0838(6) 0.0429(15) Uani d . 1 1
H H5A -0.0220 0.1209 0.0516 0.051 Uiso calc R 1 1
H H5B -0.1347 0.1955 0.0879 0.051 Uiso calc R 1 1
C C6 0.0746(6) 0.2081(5) 0.2196(5) 0.0268(11) Uani d . 1 1
H H6A 0.0539 0.2790 0.2521 0.032 Uiso calc R 1 1
C C7 0.4059(6) 0.1103(4) 0.8002(5) 0.0257(11) Uani d . 1 1
H H7A 0.3415 0.1640 0.8209 0.031 Uiso calc R 1 1
C C8 0.5348(7) 0.0864(5) 0.9240(6) 0.0352(14) Uani d . 1 1
H H8A 0.6038 0.0383 0.9032 0.042 Uiso calc R 1 1
H H8B 0.5853 0.1546 0.9570 0.042 Uiso calc R 1 1
C C9 0.4876(7) 0.0330(6) 1.0288(6) 0.0405(15) Uani d . 1 1
H H9A 0.4309 0.0853 1.0594 0.049 Uiso calc R 1 1
H H9B 0.5741 0.0137 1.1012 0.049 Uiso calc R 1 1
C C10 0.3952(7) -0.0700(5) 0.9800(6) 0.0376(14) Uani d . 1 1
H H10A 0.4557 -0.1267 0.9614 0.045 Uiso calc R 1 1
H H10B 0.3588 -0.0973 1.0467 0.045 Uiso calc R 1 1
C C11 0.2670(7) -0.0446(4) 0.8590(6) 0.0303(12) Uani d . 1 1
H H11A 0.2011 0.0062 0.8802 0.036 Uiso calc R 1 1
H H11B 0.2129 -0.1116 0.8268 0.036 Uiso calc R 1 1
C C12 0.3179(6) 0.0057(4) 0.7529(5) 0.0254(11) Uani d . 1 1
H H12A 0.3831 -0.0474 0.7327 0.030 Uiso calc R 1 1
N N1 0.3315(5) 0.2411(4) 0.3470(4) 0.0278(10) Uani d . 1 1
H H1A 0.3260 0.3136 0.3606 0.033 Uiso calc R 1 1
H H1B 0.4247 0.2252 0.3537 0.033 Uiso calc R 1 1
N N2 0.0665(5) 0.1242(4) 0.3116(5) 0.0325(11) Uani d . 1 1
H H2A 0.0675 0.0570 0.2778 0.039 Uiso calc R 1 1
H H2B -0.0175 0.1316 0.3294 0.039 Uiso calc R 1 1
N N3 0.4548(5) 0.1568(4) 0.6965(4) 0.0283(10) Uani d . 1 1
H H3A 0.5339 0.1198 0.6928 0.034 Uiso calc R 1 1
H H3B 0.4804 0.2276 0.7141 0.034 Uiso calc R 1 1
N N4 0.1941(5) 0.0265(4) 0.6327(4) 0.0272(10) Uani d . 1 1
H H4A 0.1189 0.0565 0.6519 0.033 Uiso calc R 1 1
H H4B 0.1632 -0.0373 0.5911 0.033 Uiso calc R 1 1
Cd Cd1 0.26771(5) 0.14437(4) 0.50053(4) 0.03445(11) Uani d . 1 1
Cd Cd2 0.29638(4) 0.51532(3) 0.54349(4) 0.02758(10) Uani d . 1 1
I I1 0.13000(4) 0.34667(3) 0.60022(4) 0.02942(10) Uani d . 1 1
I I2 0.58302(4) 0.43699(3) 0.59181(4) 0.02991(10) Uani d . 1 1
I I3 0.16270(4) 0.56236(3) 0.28416(4) 0.03520(10) Uani d . 1 1
I I4 0.29511(4) 0.70585(3) 0.67547(4) 0.03244(10) Uani d . 1 1

loop_
_atom_site_aniso_label
_atom_site_aniso_U_11
_atom_site_aniso_U_22
_atom_site_aniso_U_33
_atom_site_aniso_U_12
_atom_site_aniso_U_13
_atom_site_aniso_U_23
C1 0.028(3) 0.028(3) 0.027(3) 0.005(2) 0.013(2) -0.003(2)
C2 0.046(4) 0.036(3) 0.040(3) 0.007(3) 0.024(3) 0.007(3)
C3 0.069(5) 0.047(4) 0.033(3) 0.005(3) 0.024(3) 0.004(3)
C4 0.056(4) 0.050(4) 0.030(3) 0.014(3) 0.004(3) -0.005(3)
C5 0.035(3) 0.058(4) 0.028(3) 0.005(3) 0.001(3) -0.009(3)
C6 0.028(3) 0.029(3) 0.023(3) 0.005(2) 0.007(2) -0.003(2)
C7 0.023(3) 0.028(3) 0.027(3) 0.002(2) 0.010(2) -0.004(2)
C8 0.037(3) 0.033(3) 0.031(3) 0.000(2) 0.006(3) -0.009(2)
C9 0.041(4) 0.050(4) 0.028(3) 0.004(3) 0.009(3) 0.001(3)
C10 0.048(4) 0.035(3) 0.037(3) 0.006(3) 0.024(3) 0.006(3)
C11 0.040(3) 0.025(3) 0.032(3) 0.000(2) 0.021(3) -0.002(2)
C12 0.031(3) 0.022(3) 0.026(3) -0.001(2) 0.012(2) -0.004(2)
N1 0.019(2) 0.029(2) 0.035(3) -0.0024(18) 0.008(2) -0.0027(19)
N2 0.021(2) 0.038(3) 0.038(3) -0.0028(19) 0.010(2) -0.001(2)
N3 0.021(2) 0.031(2) 0.033(3) -0.0003(18) 0.0095(19) 0.002(2)
N4 0.021(2) 0.031(2) 0.031(2) -0.0069(18) 0.0106(19) -0.0069(19)
Cd1 0.0276(2) 0.0449(2) 0.0285(2) -0.00507(18) 0.00643(17) 0.00808(18)
Cd2 0.0274(2) 0.0250(2) 0.0318(2) -0.00032(15) 0.01194(17) -0.00169(16)
I1 0.02921(19) 0.02459(18) 0.0380(2) 0.00129(13) 0.01589(16) 0.00353(14)
I2 0.02389(19) 0.02559(18) 0.0414(2) -0.00116(13) 0.01243(15) -0.00022(15)
I3 0.0283(2) 0.0457(2) 0.0310(2) -0.00090(16) 0.00928(16) 0.00441(16)
I4 0.02979(19) 0.02561(18) 0.0454(2) -0.00135(14) 0.01721(16) -0.00706(16)

loop_
_atom_type_symbol
_atom_type_description
_atom_type_scat_dispersion_real
_atom_type_scat_dispersion_imag
_atom_type_scat_source
C C 0.0033 0.0016 'International Tables Vol C Tables 4.2.6.8 and 6.1.1.4'
H H 0.0000 0.0000 'International Tables Vol C Tables 4.2.6.8 and 6.1.1.4'
N N 0.0061 0.0033 'International Tables Vol C Tables 4.2.6.8 and 6.1.1.4'
Cd Cd -0.8075 1.2024 'International Tables Vol C Tables 4.2.6.8 and 6.1.1.4'
I I -0.4742 1.8119 'International Tables Vol C Tables 4.2.6.8 and 6.1.1.4'

loop_
_geom_angle_atom_site_label_1
_geom_angle_atom_site_label_2
_geom_angle_atom_site_label_3
_geom_angle_site_symmetry_3
_geom_angle
N1 C1 C2 . 112.4(5)
N1 C1 C6 . 107.9(4)
C2 C1 C6 . 113.4(5)
N1 C1 H1C . 107.6
C2 C1 H1C . 107.6
C6 C1 H1C . 107.6
C1 C2 C3 . 113.3(5)
C1 C2 H2C . 108.9
C3 C2 H2C . 108.9
C1 C2 H2D . 108.9
C3 C2 H2D . 108.9
H2C C2 H2D . 107.7
C4 C3 C2 . 110.9(5)
C4 C3 H3C . 109.5
C2 C3 H3C . 109.5
C4 C3 H3D . 109.5
C2 C3 H3D . 109.5
H3C C3 H3D . 108.1
C5 C4 C3 . 109.3(5)
C5 C4 H4C . 109.8
C3 C4 H4C . 109.8
C5 C4 H4D . 109.8
C3 C4 H4D . 109.8
H4C C4 H4D . 108.3
C4 C5 C6 . 112.3(5)
C4 C5 H5A . 109.2
C6 C5 H5A . 109.2
C4 C5 H5B . 109.2
C6 C5 H5B . 109.2
H5A C5 H5B . 107.9
N2 C6 C5 . 114.0(5)
N2 C6 C1 . 109.2(4)
C5 C6 C1 . 110.7(5)
N2 C6 H6A . 107.6
C5 C6 H6A . 107.6
C1 C6 H6A . 107.6
N3 C7 C12 . 110.1(4)
N3 C7 C8 . 112.3(4)
C12 C7 C8 . 109.8(4)
N3 C7 H7A . 108.2
C12 C7 H7A . 108.2
C8 C7 H7A . 108.2
C9 C8 C7 . 113.0(5)
C9 C8 H8A . 109.0
C7 C8 H8A . 109.0
C9 C8 H8B . 109.0
C7 C8 H8B . 109.0
H8A C8 H8B . 107.8
C8 C9 C10 . 112.1(5)
C8 C9 H9A . 109.2
C10 C9 H9A . 109.2
C8 C9 H9B . 109.2
C10 C9 H9B . 109.2
H9A C9 H9B . 107.9
C11 C10 C9 . 110.4(5)
C11 C10 H10A . 109.6
C9 C10 H10A . 109.6
C11 C10 H10B . 109.6
C9 C10 H10B . 109.6
H10A C10 H10B . 108.1
C10 C11 C12 . 111.8(5)
C10 C11 H11A . 109.3
C12 C11 H11A . 109.3
C10 C11 H11B . 109.3
C12 C11 H11B . 109.3
H11A C11 H11B . 107.9
N4 C12 C7 . 110.7(4)
N4 C12 C11 . 112.1(4)
C7 C12 C11 . 111.1(4)
N4 C12 H12A . 107.6
C7 C12 H12A . 107.6
C11 C12 H12A . 107.6
C1 N1 Cd1 . 110.3(3)
C1 N1 H1A . 109.6
Cd1 N1 H1A . 109.6
C1 N1 H1B . 109.6
Cd1 N1 H1B . 109.6
H1A N1 H1B . 108.1
C6 N2 Cd1 . 108.6(3)
C6 N2 H2A . 110.0
Cd1 N2 H2A . 110.0
C6 N2 H2B . 110.0
Cd1 N2 H2B . 110.0
H2A N2 H2B . 108.3
C7 N3 Cd1 . 109.8(3)
C7 N3 H3A . 109.7
Cd1 N3 H3A . 109.7
C7 N3 H3B . 109.7
Cd1 N3 H3B . 109.7
H3A N3 H3B . 108.2
C12 N4 Cd1 . 109.8(3)
C12 N4 H4A . 109.7
Cd1 N4 H4A . 109.7
C12 N4 H4B . 109.7
Cd1 N4 H4B . 109.7
H4A N4 H4B . 108.2
N1 Cd1 N3 . 109.27(16)
N1 Cd1 N4 . 171.57(16)
N3 Cd1 N4 . 76.48(15)
N1 Cd1 N2 . 75.63(16)
N3 Cd1 N2 . 175.06(17)
N4 Cd1 N2 . 98.71(16)
N1 Cd1 I1 . 95.78(12)
N3 Cd1 I1 . 85.16(12)
N4 Cd1 I1 . 90.79(12)
N2 Cd1 I1 . 93.84(13)
N1 Cd1 I2 2_646 85.07(12)
N3 Cd1 I2 2_646 92.92(12)
N4 Cd1 I2 2_646 88.53(12)
N2 Cd1 I2 2_646 88.06(13)
I1 Cd1 I2 2_646 178.059(17)
I4 Cd2 I3 . 106.571(18)
I4 Cd2 I1 . 113.542(17)
I3 Cd2 I1 . 105.992(17)
I4 Cd2 I2 . 111.559(17)
I3 Cd2 I2 . 110.876(17)
I1 Cd2 I2 . 108.170(16)
Cd2 I1 Cd1 . 98.931(15)
Cd2 I2 Cd1 2_656 100.991(14)

loop_
_geom_bond_atom_site_label_1
_geom_bond_atom_site_label_2
_geom_bond_site_symmetry_2
_geom_bond_distance
C1 N1 . 1.479(7)
C1 C2 . 1.513(8)
C1 C6 . 1.537(7)
C1 H1C . 0.9800
C2 C3 . 1.525(9)
C2 H2C . 0.9700
C2 H2D . 0.9700
C3 C4 . 1.517(11)
C3 H3C . 0.9700
C3 H3D . 0.9700
C4 C5 . 1.515(10)
C4 H4C . 0.9700
C4 H4D . 0.9700
C5 C6 . 1.526(7)
C5 H5A . 0.9700
C5 H5B . 0.9700
C6 N2 . 1.457(7)
C6 H6A . 0.9800
C7 N3 . 1.483(7)
C7 C12 . 1.523(7)
C7 C8 . 1.532(8)
C7 H7A . 0.9800
C8 C9 . 1.517(9)
C8 H8A . 0.9700
C8 H8B . 0.9700
C9 C10 . 1.529(9)
C9 H9A . 0.9700
C9 H9B . 0.9700
C10 C11 . 1.513(9)
C10 H10A . 0.9700
C10 H10B . 0.9700
C11 C12 . 1.535(8)
C11 H11A . 0.9700
C11 H11B . 0.9700
C12 N4 . 1.474(7)
C12 H12A . 0.9800
N1 Cd1 . 2.302(5)
N1 H1A . 0.9000
N1 H1B . 0.9000
N2 Cd1 . 2.331(5)
N2 H2A . 0.9000
N2 H2B . 0.9000
N3 Cd1 . 2.303(4)
N3 H3A . 0.9000
N3 H3B . 0.9000
N4 Cd1 . 2.315(5)
N4 H4A . 0.9000
N4 H4B . 0.9000
Cd1 I1 . 3.1646(6)
Cd1 I2 2_646 3.2353(6)
Cd2 I4 . 2.7374(5)
Cd2 I3 . 2.7609(6)
Cd2 I1 . 2.8041(5)
Cd2 I2 . 2.8070(5)
I2 Cd1 2_656 3.2353(6)

loop_
_geom_hbond_atom_site_label_D
_geom_hbond_atom_site_label_H
_geom_hbond_atom_site_label_A
_geom_hbond_site_symmetry_A
_geom_hbond_distance_DH
_geom_hbond_distance_HA
_geom_hbond_distance_DA
_geom_hbond_angle_DHA
N1 H1B I4 2_646 0.90 2.84 3.723(4) 167.0
N2 H2B I4 2_546 0.90 2.81 3.681(5) 161.9
N3 H3A I3 2_646 0.90 2.94 3.809(4) 162.3
N4 H4A I3 2_546 0.90 3.03 3.875(5) 157.4

loop_
_geom_torsion_atom_site_label_1
_geom_torsion_atom_site_label_2
_geom_torsion_atom_site_label_3
_geom_torsion_atom_site_label_4
_geom_torsion_site_symmetry_1
_geom_torsion_site_symmetry_4
_geom_torsion
N1 C1 C2 C3 . . -171.1(5)
C6 C1 C2 C3 . . -48.3(7)
C1 C2 C3 C4 . . 53.4(7)
C2 C3 C4 C5 . . -58.4(7)
C3 C4 C5 C6 . . 60.4(7)
C4 C5 C6 N2 . . -178.3(5)
C4 C5 C6 C1 . . -54.7(7)
N1 C1 C6 N2 . . -60.4(5)
C2 C1 C6 N2 . . 174.4(4)
N1 C1 C6 C5 . . 173.3(5)
C2 C1 C6 C5 . . 48.1(6)
N3 C7 C8 C9 . . -176.9(5)
C12 C7 C8 C9 . . -54.1(6)
C7 C8 C9 C10 . . 53.6(7)
C8 C9 C10 C11 . . -53.5(7)
C9 C10 C11 C12 . . 55.7(6)
N3 C7 C12 N4 . . -55.2(5)
C8 C7 C12 N4 . . -179.3(4)
N3 C7 C12 C11 . . 179.5(4)
C8 C7 C12 C11 . . 55.5(6)
C10 C11 C12 N4 . . 177.6(4)
C10 C11 C12 C7 . . -57.9(6)
C2 C1 N1 Cd1 . . 168.5(4)
C6 C1 N1 Cd1 . . 42.7(4)
C5 C6 N2 Cd1 . . 170.3(4)
C1 C6 N2 Cd1 . . 45.9(5)
C12 C7 N3 Cd1 . . 41.4(5)
C8 C7 N3 Cd1 . . 164.0(3)
C7 C12 N4 Cd1 . . 39.5(5)
C11 C12 N4 Cd1 . . 164.2(3)
C1 N1 Cd1 N3 . . 166.2(3)
C1 N1 Cd1 N4 . . 34.1(12)
C1 N1 Cd1 N2 . . -14.4(3)
C1 N1 Cd1 I1 . . -106.9(3)
C1 N1 Cd1 I2 . 2_646 74.8(3)
C7 N3 Cd1 N1 . . 171.0(3)
C7 N3 Cd1 N4 . . -15.4(3)
C7 N3 Cd1 N2 . . -2(2)
C7 N3 Cd1 I1 . . 76.6(3)
C7 N3 Cd1 I2 . 2_646 -103.2(3)
C12 N4 Cd1 N1 . . 120.8(10)
C12 N4 Cd1 N3 . . -13.1(3)
C12 N4 Cd1 N2 . . 168.1(3)
C12 N4 Cd1 I1 . . -97.9(3)
C12 N4 Cd1 I2 . 2_646 80.3(3)
C6 N2 Cd1 N1 . . -17.3(3)
C6 N2 Cd1 N3 . . 156(2)
C6 N2 Cd1 N4 . . 169.0(3)
C6 N2 Cd1 I1 . . 77.7(3)
C6 N2 Cd1 I2 . 2_646 -102.7(3)
I4 Cd2 I1 Cd1 . . -161.301(17)
I3 Cd2 I1 Cd1 . . 82.052(18)
I2 Cd2 I1 Cd1 . . -36.908(19)
N1 Cd1 I1 Cd2 . . -28.11(11)
N3 Cd1 I1 Cd2 . . 80.81(11)
N4 Cd1 I1 Cd2 . . 157.17(11)
N2 Cd1 I1 Cd2 . . -104.04(12)
I2 Cd1 I1 Cd2 2_646 . 87.7(5)
I4 Cd2 I2 Cd1 . 2_656 -57.90(2)
I3 Cd2 I2 Cd1 . 2_656 60.712(19)
I1 Cd2 I2 Cd1 . 2_656 176.530(16)
